data_4027775
loop_
_publ_author_name
'Qiuli Yao'
'Chengye Yuan'

_publ_section_title
;
 Stereospecific Transformation of Protected P-H Group into P-O or P-N
 Group in One-Pot Reaction
;
_journal_name_full 'Journal of Organic Chemistry'
_journal_page_first 10985
_journal_page_last 10990
_journal_paper_doi 10.1021/jo302140q
_journal_volume 77
_journal_year 2012
_chemical_absolute_configuration ad
_chemical_formula_moiety 'C15 H25 N2 O7 P S'
_chemical_formula_sum 'C15 H25 N2 O7 P S'
_chemical_formula_weight 408.40
_chemical_name_systematic
; 
 ? 
;
_space_group_IT_number 5
_symmetry_cell_setting monoclinic
_symmetry_space_group_name_Hall 'C 2y'
_symmetry_space_group_name_H-M 'C 1 2 1'
_atom_sites_solution_hydrogens geom
_atom_sites_solution_primary direct
_atom_sites_solution_secondary difmap
_audit_creation_method SHELXL-97
_cell_angle_alpha 90.00
_cell_angle_beta 114.84(3)
_cell_angle_gamma 90.00
_cell_formula_units_Z 4
_cell_length_a 19.234(4)
_cell_length_b 12.276(3)
_cell_length_c 10.907(2)
_cell_measurement_reflns_used 3561
_cell_measurement_temperature 296(2)
_cell_measurement_theta_max 66.98
_cell_measurement_theta_min 5.07
_cell_volume 2337.1(10)
_computing_structure_refinement 'SHELXL-97 (Sheldrick, 1997)'
_computing_structure_solution 'SHELXS-97 (Sheldrick, 1990)'
_diffrn_ambient_temperature 296(2)
_diffrn_measured_fraction_theta_full 0.981
_diffrn_measured_fraction_theta_max 0.981
_diffrn_radiation_monochromator graphite
_diffrn_radiation_source 'fine-focus sealed tube'
_diffrn_radiation_type CuK\a
_diffrn_radiation_wavelength 1.54178
_diffrn_reflns_av_R_equivalents 0.0255
_diffrn_reflns_av_sigmaI/netI 0.0455
_diffrn_reflns_limit_h_max 22
_diffrn_reflns_limit_h_min -21
_diffrn_reflns_limit_k_max 14
_diffrn_reflns_limit_k_min -14
_diffrn_reflns_limit_l_max 12
_diffrn_reflns_limit_l_min -13
_diffrn_reflns_number 7846
_diffrn_reflns_theta_full 66.98
_diffrn_reflns_theta_max 66.98
_diffrn_reflns_theta_min 5.07
_exptl_absorpt_coefficient_mu 2.172
_exptl_absorpt_correction_T_max 0.7365
_exptl_absorpt_correction_T_min 0.5815
_exptl_absorpt_correction_type multi-scan
_exptl_absorpt_process_details sadabs
_exptl_crystal_colour colorless
_exptl_crystal_density_diffrn 1.161
_exptl_crystal_description block
_exptl_crystal_F_000 864
_exptl_crystal_size_max 0.28
_exptl_crystal_size_mid 0.15
_exptl_crystal_size_min 0.15
_refine_diff_density_max 0.730
_refine_diff_density_min -0.273
_refine_diff_density_rms 0.129
_refine_ls_abs_structure_details 'Flack H D (1983), Acta Cryst. A39, 876-881'
_refine_ls_abs_structure_Flack 0.04(3)
_refine_ls_extinction_method none
_refine_ls_goodness_of_fit_ref 1.122
_refine_ls_hydrogen_treatment constr
_refine_ls_matrix_type full
_refine_ls_number_parameters 235
_refine_ls_number_reflns 3961
_refine_ls_number_restraints 1
_refine_ls_restrained_S_all 1.122
_refine_ls_R_factor_all 0.0760
_refine_ls_R_factor_gt 0.0726
_refine_ls_shift/su_max 0.000
_refine_ls_shift/su_mean 0.000
_refine_ls_structure_factor_coef Fsqd
_refine_ls_weighting_details 'calc w=1/[\s^2^(Fo^2^)+(0.1482P)^2^+0.0275P] where P=(Fo^2^+2Fc^2^)/3'
_refine_ls_weighting_scheme calc
_refine_ls_wR_factor_gt 0.1906
_refine_ls_wR_factor_ref 0.1983
_reflns_number_gt 3561
_reflns_number_total 3961
_reflns_threshold_expression >2sigma(I)
_cod_data_source_file jo302140q_si_004.cif
_cod_data_source_block 034
_cod_original_cell_volume 2337.2(8)
_cod_original_sg_symbol_H-M 'C 2'
_cod_database_code 4027775

loop_
_symmetry_equiv_pos_as_xyz
'x, y, z'
'-x, y, -z'
'x+1/2, y+1/2, z'
'-x+1/2, y+1/2, -z'

loop_
_atom_site_label
_atom_site_type_symbol
_atom_site_fract_x
_atom_site_fract_y
_atom_site_fract_z
_atom_site_U_iso_or_equiv
_atom_site_adp_type
_atom_site_occupancy
_atom_site_symmetry_multiplicity
_atom_site_calc_flag
_atom_site_refinement_flags
S1 S 0.83241(5) 0.21232(8) 0.13838(7) 0.0977(3) Uani 1 1 d .
P1 P 0.88698(5) 0.20600(9) 0.55527(9) 0.0950(3) Uani 1 1 d .
O1 O 0.8539(2) 0.3225(3) 0.5527(5) 0.1422(15) Uani 1 1 d .
O2 O 0.8512(3) 0.1402(5) 0.6347(4) 0.1364(14) Uani 1 1 d .
O3 O 0.96911(14) 0.2031(3) 0.6034(2) 0.1021(8) Uani 1 1 d .
O4 O 0.8920(2) 0.1777(3) 0.1035(3) 0.1220(11) Uani 1 1 d .
O5 O 0.7622(2) 0.1527(3) 0.0859(3) 0.1272(12) Uani 1 1 d .
O6 O 0.8460(8) -0.3680(5) 0.3875(13) 0.277(5) Uani 1 1 d .
O7 O 0.9410(7) -0.3365(5) 0.3485(10) 0.222(4) Uani 1 1 d .
N1 N 0.86584(15) 0.2158(3) 0.3039(2) 0.0868(7) Uani 1 1 d .
H1A H 0.9043 0.2576 0.3472 0.104 Uiso 1 1 calc R
N2 N 0.8891(7) -0.3036(6) 0.3738(8) 0.179(3) Uani 1 1 d .
C1 C 0.8513(2) 0.0304(3) 0.3832(4) 0.0888(9) Uani 1 1 d .
C2 C 0.8099(4) -0.0464(5) 0.4191(6) 0.1289(18) Uani 1 1 d .
H2A H 0.7728 -0.0221 0.4462 0.155 Uiso 1 1 calc R
C3 C 0.8215(5) -0.1554(6) 0.4162(7) 0.146(2) Uani 1 1 d .
H3B H 0.7914 -0.2054 0.4361 0.176 Uiso 1 1 calc R
C4 C 0.8793(4) -0.1886(4) 0.3828(6) 0.130(2) Uani 1 1 d .
C5 C 0.9222(3) -0.1166(4) 0.3477(6) 0.1146(13) Uani 1 1 d .
H5B H 0.9603 -0.1413 0.3233 0.138 Uiso 1 1 calc R
C6 C 0.9078(2) -0.0077(3) 0.3491(5) 0.0972(10) Uani 1 1 d .
H6A H 0.9371 0.0418 0.3264 0.117 Uiso 1 1 calc R
C7 C 0.83434(19) 0.1520(4) 0.3829(4) 0.0917(9) Uani 1 1 d .
C8 C 0.7474(2) 0.1747(6) 0.3390(6) 0.1285(18) Uani 1 1 d .
H8A H 0.7187 0.1474 0.2493 0.193 Uiso 1 1 calc R
H8B H 0.7393 0.2518 0.3405 0.193 Uiso 1 1 calc R
H8C H 0.7308 0.1390 0.4003 0.193 Uiso 1 1 calc R
C9 C 0.8111(4) 0.3531(4) 0.0859(5) 0.1254(17) Uani 1 1 d .
C10 C 0.7884(7) 0.3507(8) -0.0689(6) 0.192(4) Uani 1 1 d .
H10A H 0.7766 0.4232 -0.1047 0.287 Uiso 1 1 calc R
H10B H 0.7444 0.3049 -0.1124 0.287 Uiso 1 1 calc R
H10C H 0.8304 0.3225 -0.0852 0.287 Uiso 1 1 calc R
C11 C 0.7514(5) 0.3969(6) 0.1250(8) 0.164(3) Uani 1 1 d .
H11A H 0.7411 0.4715 0.0968 0.246 Uiso 1 1 calc R
H11B H 0.7691 0.3927 0.2213 0.246 Uiso 1 1 calc R
H11C H 0.7053 0.3549 0.0823 0.246 Uiso 1 1 calc R
C12 C 0.8844(5) 0.4166(6) 0.1483(8) 0.154(2) Uani 1 1 d .
H12A H 0.8746 0.4916 0.1219 0.232 Uiso 1 1 calc R
H12B H 0.9208 0.3875 0.1180 0.232 Uiso 1 1 calc R
H12C H 0.9047 0.4112 0.2449 0.232 Uiso 1 1 calc R
C13 C 0.8873(9) 0.1232(10) 0.7828(9) 0.206(5) Uani 1 1 d .
H13A H 0.9270 0.1778 0.8214 0.248 Uiso 1 1 calc R
H13B H 0.8488 0.1384 0.8160 0.248 Uiso 1 1 calc R
C14 C 0.9176(10) 0.0296(18) 0.832(2) 0.292(11) Uani 1 1 d .
H14A H 0.9384 0.0319 0.9285 0.439 Uiso 1 1 calc R
H14B H 0.9577 0.0136 0.8038 0.439 Uiso 1 1 calc R
H14C H 0.8790 -0.0260 0.7987 0.439 Uiso 1 1 calc R
C15 C 0.8974(7) 0.4145(6) 0.5734(14) 0.205(5) Uani 1 1 d .
H15A H 0.8664 0.4773 0.5675 0.307 Uiso 1 1 calc R
H15B H 0.9171 0.4192 0.5060 0.307 Uiso 1 1 calc R
H15C H 0.9393 0.4117 0.6614 0.307 Uiso 1 1 calc R

loop_
_atom_site_aniso_label
_atom_site_aniso_U_11
_atom_site_aniso_U_22
_atom_site_aniso_U_33
_atom_site_aniso_U_23
_atom_site_aniso_U_13
_atom_site_aniso_U_12
S1 0.1084(6) 0.0836(5) 0.0666(4) -0.0033(4) 0.0028(4) 0.0163(5)
P1 0.0949(5) 0.0956(6) 0.0783(5) -0.0105(5) 0.0206(4) 0.0241(5)
O1 0.140(3) 0.118(3) 0.141(3) -0.030(2) 0.032(2) 0.054(2)
O2 0.145(3) 0.179(4) 0.0886(19) 0.003(2) 0.052(2) 0.011(3)
O3 0.0912(13) 0.1138(18) 0.0769(11) -0.0175(14) 0.0113(10) 0.0198(15)
O4 0.142(2) 0.122(3) 0.0794(15) 0.0065(14) 0.0245(15) 0.034(2)
O5 0.123(2) 0.112(2) 0.0910(17) -0.0163(16) -0.0094(16) -0.0072(18)
O6 0.398(13) 0.091(3) 0.331(12) 0.005(4) 0.141(10) -0.082(6)
O7 0.325(12) 0.078(3) 0.229(8) -0.004(3) 0.084(8) 0.010(4)
N1 0.0860(13) 0.0769(14) 0.0677(11) -0.0009(14) 0.0029(10) 0.0074(13)
N2 0.255(8) 0.083(4) 0.162(5) -0.009(3) 0.052(5) -0.041(5)
C1 0.0860(18) 0.085(2) 0.0742(16) -0.0050(15) 0.0134(14) -0.0125(16)
C2 0.154(4) 0.130(5) 0.113(3) -0.004(3) 0.067(3) -0.034(3)
C3 0.208(7) 0.113(4) 0.127(4) -0.003(3) 0.079(4) -0.056(5)
C4 0.172(5) 0.072(2) 0.107(3) -0.003(2) 0.018(3) -0.035(3)
C5 0.115(3) 0.077(2) 0.126(3) 0.000(2) 0.026(3) -0.008(2)
C6 0.0843(18) 0.0709(18) 0.115(3) 0.0060(17) 0.0212(18) -0.0083(14)
C7 0.0754(16) 0.100(2) 0.0767(17) -0.0049(16) 0.0097(14) 0.0055(16)
C8 0.0778(19) 0.163(5) 0.117(3) 0.005(3) 0.0143(19) 0.017(2)
C9 0.169(4) 0.091(2) 0.087(2) 0.021(2) 0.025(3) 0.023(3)
C10 0.270(9) 0.165(6) 0.079(3) 0.039(4) 0.014(4) 0.055(7)
C11 0.197(7) 0.125(5) 0.144(5) 0.034(4) 0.045(5) 0.078(5)
C12 0.195(7) 0.105(4) 0.148(5) 0.024(4) 0.057(5) 0.001(4)
C13 0.324(15) 0.178(8) 0.102(4) -0.009(5) 0.076(7) 0.001(9)
C14 0.253(14) 0.31(2) 0.309(19) 0.165(19) 0.112(14) 0.032(14)
C15 0.211(8) 0.089(4) 0.264(12) -0.018(5) 0.050(8) 0.030(5)

loop_
_atom_type_symbol
_atom_type_description
_atom_type_scat_dispersion_real
_atom_type_scat_dispersion_imag
_atom_type_scat_source
C C 0.0181 0.0091 'International Tables Vol C Tables 4.2.6.8 and 6.1.1.4'
H H 0.0000 0.0000 'International Tables Vol C Tables 4.2.6.8 and 6.1.1.4'
N N 0.0311 0.0180 'International Tables Vol C Tables 4.2.6.8 and 6.1.1.4'
O O 0.0492 0.0322 'International Tables Vol C Tables 4.2.6.8 and 6.1.1.4'
P P 0.2955 0.4335 'International Tables Vol C Tables 4.2.6.8 and 6.1.1.4'
S S 0.3331 0.5567 'International Tables Vol C Tables 4.2.6.8 and 6.1.1.4'

loop_
_geom_angle_atom_site_label_1
_geom_angle_atom_site_label_2
_geom_angle_atom_site_label_3
_geom_angle
O4 S1 O5 118.4(3)
O4 S1 N1 108.40(16)
O5 S1 N1 108.7(2)
O4 S1 C9 107.6(3)
O5 S1 C9 108.1(3)
N1 S1 C9 104.8(2)
O3 P1 O2 117.5(2)
O3 P1 O1 113.9(2)
O2 P1 O1 102.5(3)
O3 P1 C7 114.28(16)
O2 P1 C7 101.6(2)
O1 P1 C7 105.4(2)
C15 O1 P1 122.6(5)
C13 O2 P1 124.9(7)
C7 N1 S1 124.3(2)
O6 N2 O7 119.1(10)
O6 N2 C4 121.6(13)
O7 N2 C4 119.2(9)
C6 C1 C2 117.3(4)
C6 C1 C7 121.7(3)
C2 C1 C7 121.0(4)
C3 C2 C1 122.7(6)
C2 C3 C4 117.3(5)
C5 C4 C3 122.3(6)
C5 C4 N2 120.4(9)
C3 C4 N2 117.1(7)
C6 C5 C4 118.7(6)
C5 C6 C1 121.6(4)
N1 C7 C1 112.4(3)
N1 C7 C8 112.2(4)
C1 C7 C8 112.1(4)
N1 C7 P1 102.8(2)
C1 C7 P1 108.9(2)
C8 C7 P1 107.9(3)
C11 C9 C12 112.0(6)
C11 C9 C10 114.9(6)
C12 C9 C10 106.5(7)
C11 C9 S1 110.8(4)
C12 C9 S1 107.8(4)
C10 C9 S1 104.3(4)
C14 C13 O2 119.8(14)

loop_
_geom_bond_atom_site_label_1
_geom_bond_atom_site_label_2
_geom_bond_distance
S1 O4 1.415(4)
S1 O5 1.428(4)
S1 N1 1.643(3)
S1 C9 1.813(5)
P1 O3 1.441(3)
P1 O2 1.541(5)
P1 O1 1.561(3)
P1 C7 1.844(4)
O1 C15 1.366(12)
O2 C13 1.481(9)
O6 N2 1.199(12)
O7 N2 1.213(13)
N1 C7 1.470(6)
N2 C4 1.433(11)
C1 C6 1.369(6)
C1 C2 1.392(6)
C1 C7 1.529(6)
C2 C3 1.359(11)
C3 C4 1.369(11)
C4 C5 1.368(9)
C5 C6 1.367(6)
C7 C8 1.559(5)
C9 C11 1.484(10)
C9 C12 1.501(10)
C9 C10 1.557(7)
C13 C14 1.30(2)

loop_
_geom_hbond_atom_site_label_D
_geom_hbond_atom_site_label_H
_geom_hbond_atom_site_label_A
_geom_hbond_distance_DH
_geom_hbond_distance_HA
_geom_hbond_distance_DA
_geom_hbond_angle_DHA
_geom_hbond_site_symmetry_A
N1 H1A O3 0.86 2.36 2.903(4) 121.5 2_756
N1 H1A O3 0.86 2.62 3.031(3) 110.3 .

loop_
_geom_torsion_atom_site_label_1
_geom_torsion_atom_site_label_2
_geom_torsion_atom_site_label_3
_geom_torsion_atom_site_label_4
_geom_torsion
O3 P1 O1 C15 9.9(9)
O2 P1 O1 C15 137.9(9)
C7 P1 O1 C15 -116.2(8)
O3 P1 O2 C13 33.8(8)
O1 P1 O2 C13 -91.9(7)
C7 P1 O2 C13 159.3(7)
O4 S1 N1 C7 -120.6(3)
O5 S1 N1 C7 9.3(4)
C9 S1 N1 C7 124.7(4)
C6 C1 C2 C3 -2.6(8)
C7 C1 C2 C3 177.7(6)
C1 C2 C3 C4 3.4(10)
C2 C3 C4 C5 -2.8(10)
C2 C3 C4 N2 -177.2(7)
O6 N2 C4 C5 -170.5(9)
O7 N2 C4 C5 7.7(12)
O6 N2 C4 C3 4.1(12)
O7 N2 C4 C3 -177.8(9)
C3 C4 C5 C6 1.5(9)
N2 C4 C5 C6 175.8(6)
C4 C5 C6 C1 -0.8(8)
C2 C1 C6 C5 1.3(7)
C7 C1 C6 C5 -179.1(4)
S1 N1 C7 C1 70.7(3)
S1 N1 C7 C8 -56.8(5)
S1 N1 C7 P1 -172.4(2)
C6 C1 C7 N1 18.2(5)
C2 C1 C7 N1 -162.2(4)
C6 C1 C7 C8 145.6(4)
C2 C1 C7 C8 -34.7(6)
C6 C1 C7 P1 -95.0(4)
C2 C1 C7 P1 84.6(4)
O3 P1 C7 N1 -53.9(3)
O2 P1 C7 N1 178.4(3)
O1 P1 C7 N1 71.9(3)
O3 P1 C7 C1 65.5(3)
O2 P1 C7 C1 -62.2(3)
O1 P1 C7 C1 -168.7(3)
O3 P1 C7 C8 -172.7(4)
O2 P1 C7 C8 59.7(4)
O1 P1 C7 C8 -46.8(4)
O4 S1 C9 C11 -177.3(5)
O5 S1 C9 C11 53.8(5)
N1 S1 C9 C11 -62.1(5)
O4 S1 C9 C12 -54.4(5)
O5 S1 C9 C12 176.6(5)
N1 S1 C9 C12 60.8(5)
O4 S1 C9 C10 58.5(6)
O5 S1 C9 C10 -70.5(6)
N1 S1 C9 C10 173.7(6)
P1 O2 C13 C14 -104.8(15)
